data_7034961
loop_
_publ_author_name
'Zhang, Qing'
'Chen, Xu-Lin'
'Chen, Jun'
'Wu, Xiao-Yuan'
'Yu, Rongmin'
'Lu, Can-Zhong'

_publ_section_title
;
 Photo- and electro-luminescence of four cuprous complexes with sterically
 demanding and hole transmitting diimine ligands.
;
_journal_issue 21
_journal_name_full 'Dalton transactions (Cambridge, England : 2003)'
_journal_page_first 10022
_journal_page_last 10029
_journal_paper_doi 10.1039/c5dt01108f
_journal_volume 44
_journal_year 2015
_chemical_formula_moiety 'C68 H52 B Cu F4 N5 O1.50 P2'
_chemical_formula_sum 'C68 H52 B Cu F4 N5 O1.5 P2'
_chemical_formula_weight 1175.44
_chemical_name_systematic
; 
 ? 
;
_space_group_IT_number 14
_symmetry_cell_setting monoclinic
_symmetry_space_group_name_Hall '-P 2ybc'
_symmetry_space_group_name_H-M 'P 1 21/c 1'
_atom_sites_solution_hydrogens geom
_atom_sites_solution_primary direct
_atom_sites_solution_secondary difmap
_audit_creation_method SHELXL-97
_audit_update_record
;
2015-04-20 deposited with the CCDC.
2015-04-22 downloaded from the CCDC.
;
_cell_angle_alpha 90.00
_cell_angle_beta 111.602(4)
_cell_angle_gamma 90.00
_cell_formula_units_Z 8
_cell_length_a 22.9549(10)
_cell_length_b 21.3720(15)
_cell_length_c 24.8432(9)
_cell_measurement_reflns_used 7939
_cell_measurement_temperature 100.00(11)
_cell_measurement_theta_max 75.8190
_cell_measurement_theta_min 3.0090
_cell_volume 11331.8(11)
_computing_structure_refinement 'SHELXL-97 (Sheldrick, 1997)'
_computing_structure_solution 'SHELXS-97 (Sheldrick, 1990)'
_diffrn_ambient_temperature 100.00(11)
_diffrn_detector_area_resol_mean 10.3503
_diffrn_measured_fraction_theta_full 0.994
_diffrn_measured_fraction_theta_max 0.994
_diffrn_measurement_device_type 'SuperNova, Dual, Cu at zero, Atlas'
_diffrn_measurement_method '\w scans'
_diffrn_radiation_monochromator mirror
_diffrn_radiation_source 'SuperNova (Cu) X-ray Source'
_diffrn_radiation_type CuK\a
_diffrn_radiation_wavelength 1.54178
_diffrn_reflns_av_R_equivalents 0.0663
_diffrn_reflns_av_sigmaI/netI 0.0992
_diffrn_reflns_limit_h_max 25
_diffrn_reflns_limit_h_min -27
_diffrn_reflns_limit_k_max 25
_diffrn_reflns_limit_k_min -18
_diffrn_reflns_limit_l_max 23
_diffrn_reflns_limit_l_min -29
_diffrn_reflns_number 43988
_diffrn_reflns_theta_full 68.50
_diffrn_reflns_theta_max 68.50
_diffrn_reflns_theta_min 2.82
_exptl_absorpt_coefficient_mu 1.605
_exptl_absorpt_correction_T_max 0.7502
_exptl_absorpt_correction_T_min 0.7091
_exptl_absorpt_correction_type multi-scan
_exptl_absorpt_process_details
;
CrysAlisPro, Agilent Technologies,
Version 1.171.36.32 (release 02-08-2013 CrysAlis171 .NET)
(compiled Aug  2 2013,16:46:58)
Empirical absorption correction using spherical harmonics,
 implemented in SCALE3 ABSPACK scaling algorithm.
;
_exptl_crystal_colour 'light yellow'
_exptl_crystal_density_diffrn 1.378
_exptl_crystal_density_method 'not measured'
_exptl_crystal_description block
_exptl_crystal_F_000 4856
_exptl_crystal_size_max 0.23
_exptl_crystal_size_mid 0.21
_exptl_crystal_size_min 0.19
_refine_diff_density_max 1.411
_refine_diff_density_min -1.129
_refine_diff_density_rms 0.089
_refine_ls_extinction_method none
_refine_ls_goodness_of_fit_ref 0.865
_refine_ls_hydrogen_treatment mixed
_refine_ls_matrix_type full
_refine_ls_number_parameters 1486
_refine_ls_number_reflns 20725
_refine_ls_number_restraints 0
_refine_ls_restrained_S_all 0.865
_refine_ls_R_factor_all 0.1108
_refine_ls_R_factor_gt 0.0652
_refine_ls_shift/su_max 0.002
_refine_ls_shift/su_mean 0.000
_refine_ls_structure_factor_coef Fsqd
_refine_ls_weighting_details 'calc w=1/[\s^2^(Fo^2^)+(0.1189P)^2^+0.0000P] where P=(Fo^2^+2Fc^2^)/3'
_refine_ls_weighting_scheme calc
_refine_ls_wR_factor_gt 0.1622
_refine_ls_wR_factor_ref 0.1956
_reflns_number_gt 12783
_reflns_number_total 20725
_reflns_threshold_expression >2sigma(I)
_cod_data_source_file c5dt01108f2.cif
_cod_data_source_block 2
_cod_depositor_comments 'Adding full bibliography for 7034960--7034963.cif.'
_cod_original_cell_volume 11331.8(10)
_cod_original_sg_symbol_H-M P2(1)/c
_cod_original_formula_sum 'C68 H52 B Cu F4 N5 O1.50 P2'
_cod_database_code 7034961

loop_
_symmetry_equiv_pos_as_xyz
'x, y, z'
'-x, y+1/2, -z+1/2'
'-x, -y, -z'
'x, -y-1/2, z-1/2'

loop_
_atom_site_label
_atom_site_type_symbol
_atom_site_fract_x
_atom_site_fract_y
_atom_site_fract_z
_atom_site_U_iso_or_equiv
_atom_site_adp_type
_atom_site_occupancy
_atom_site_symmetry_multiplicity
_atom_site_calc_flag
_atom_site_refinement_flags
Cu1 Cu 0.18000(2) 0.26885(3) 0.679644(19) 0.02557(15) Uani 1 1 d .
Cu2 Cu -0.31512(2) 0.24097(3) 0.683220(19) 0.02567(15) Uani 1 1 d .
P5 P -0.33233(4) 0.22977(5) 0.76812(3) 0.0259(2) Uani 1 1 d .
P3 P 0.16182(4) 0.29249(5) 0.76188(3) 0.0257(2) Uani 1 1 d .
P2 P 0.25336(4) 0.32874(5) 0.66534(3) 0.0262(2) Uani 1 1 d .
P4 P -0.23781(4) 0.18203(5) 0.67746(3) 0.0255(2) Uani 1 1 d .
O1 O 0.19396(11) 0.41446(13) 0.71893(9) 0.0277(6) Uani 1 1 d .
O2 O -0.29598(11) 0.10449(13) 0.73883(9) 0.0269(6) Uani 1 1 d .
N1 N 0.02625(13) 0.17731(15) 0.56824(11) 0.0250(7) Uani 1 1 d .
N2 N -0.00339(13) 0.23334(15) 0.54859(12) 0.0264(7) Uani 1 1 d .
N3 N 0.09480(13) 0.24982(15) 0.61083(11) 0.0242(7) Uani 1 1 d .
N4 N 0.18679(13) 0.17291(16) 0.67312(12) 0.0282(7) Uani 1 1 d .
N5 N -0.13936(13) -0.02648(16) 0.50634(12) 0.0306(8) Uani 1 1 d .
N6 N -0.50011(13) 0.26621(15) 0.55206(11) 0.0268(7) Uani 1 1 d .
N7 N -0.40294(13) 0.25559(16) 0.61926(11) 0.0260(7) Uani 1 1 d .
N8 N -0.31470(13) 0.33805(16) 0.67660(11) 0.0270(7) Uani 1 1 d .
N9 N -0.47462(13) 0.32336(16) 0.57092(12) 0.0283(7) Uani 1 1 d .
N10 N -0.65700(15) 0.50774(17) 0.47697(13) 0.0342(8) Uani 1 1 d .
C10 C 0.22990(15) 0.29185(19) 0.82959(14) 0.0278(9) Uani 1 1 d .
C12 C -0.26798(16) 0.24332(19) 0.83684(14) 0.0275(9) Uani 1 1 d .
C16 C 0.29367(17) 0.37592(19) 0.73022(14) 0.0277(9) Uani 1 1 d .
C17 C 0.07786(16) 0.3779(2) 0.78357(15) 0.0311(9) Uani 1 1 d .
H17A H 0.0614 0.3435 0.7961 0.037 Uiso 1 1 calc R
C20 C -0.23309(16) 0.11312(19) 0.77369(14) 0.0278(9) Uani 1 1 d .
C21 C -0.36351(16) 0.15477(19) 0.78103(14) 0.0271(9) Uani 1 1 d .
C22 C 0.10738(16) 0.23875(19) 0.77555(15) 0.0278(9) Uani 1 1 d .
C23 C 0.22676(16) 0.3848(2) 0.60613(14) 0.0286(9) Uani 1 1 d .
C24 C -0.41590(16) 0.3163(2) 0.61090(13) 0.0265(9) Uani 1 1 d .
C25 C -0.25620(16) 0.11652(19) 0.62752(14) 0.0278(9) Uani 1 1 d .
C26 C 0.12575(17) 0.4805(2) 0.74618(14) 0.0328(10) Uani 1 1 d .
H26A H 0.1421 0.5150 0.7338 0.039 Uiso 1 1 calc R
C28 C 0.23665(15) 0.13611(19) 0.70227(14) 0.0276(9) Uani 1 1 d .
H28A H 0.2724 0.1551 0.7283 0.033 Uiso 1 1 calc R
C29 C -0.16015(16) 0.2112(2) 0.61496(15) 0.0330(10) Uani 1 1 d .
H29A H -0.1799 0.1786 0.5903 0.040 Uiso 1 1 calc R
C30 C 0.12753(16) 0.3690(2) 0.76441(13) 0.0287(9) Uani 1 1 d .
C32 C -0.36933(16) 0.36446(19) 0.64182(13) 0.0253(8) Uani 1 1 d .
C33 C 0.25737(16) 0.41033(19) 0.75302(14) 0.0287(9) Uani 1 1 d .
C34 C -0.21160(17) 0.2657(2) 0.83570(15) 0.0331(10) Uani 1 1 d .
H34A H -0.2080 0.2739 0.8003 0.040 Uiso 1 1 calc R
C35 C 0.35872(17) 0.3712(2) 0.76224(15) 0.0315(9) Uani 1 1 d .
H35A H 0.3843 0.3486 0.7477 0.038 Uiso 1 1 calc R
C37 C 0.39310(17) 0.2048(2) 0.67581(16) 0.0347(10) Uani 1 1 d .
H37A H 0.4148 0.1733 0.7010 0.042 Uiso 1 1 calc R
C39 C -0.01843(16) 0.08454(19) 0.59621(14) 0.0287(9) Uani 1 1 d .
H39A H 0.0051 0.0926 0.6350 0.034 Uiso 1 1 calc R
C40 C -0.13296(16) 0.15316(19) 0.78089(14) 0.0294(9) Uani 1 1 d .
H40A H -0.1075 0.1738 0.7649 0.035 Uiso 1 1 calc R
C41 C -0.09534(15) 0.02364(19) 0.52247(14) 0.0275(9) Uani 1 1 d .
C42 C -0.54448(16) 0.3801(2) 0.48845(14) 0.0307(9) Uani 1 1 d .
H42A H -0.5334 0.3532 0.4644 0.037 Uiso 1 1 calc R
C43 C -0.21297(17) 0.0697(2) 0.63050(14) 0.0326(9) Uani 1 1 d .
H43A H -0.1727 0.0722 0.6583 0.039 Uiso 1 1 calc R
C44 C -0.39064(16) 0.28840(19) 0.76625(14) 0.0264(9) Uani 1 1 d .
C46 C -0.20136(16) -0.0209(2) 0.46751(14) 0.0302(9) Uani 1 1 d .
C47 C 0.13536(15) 0.14400(19) 0.63547(13) 0.0248(8) Uani 1 1 d .
C48 C -0.37790(17) 0.4282(2) 0.63699(14) 0.0318(9) Uani 1 1 d .
H48A H -0.4156 0.4449 0.6120 0.038 Uiso 1 1 calc R
C49 C -0.12696(17) -0.0890(2) 0.52091(14) 0.0294(9) Uani 1 1 d .
C50 C -0.14488(16) 0.2728(2) 0.69946(15) 0.0309(9) Uani 1 1 d .
H50A H -0.1547 0.2817 0.7318 0.037 Uiso 1 1 calc R
C51 C -0.01210(15) 0.12190(18) 0.55359(15) 0.0262(8) Uani 1 1 d .
C52 C -0.26847(17) 0.3771(2) 0.70779(14) 0.0324(10) Uani 1 1 d .
H52A H -0.2308 0.3597 0.7320 0.039 Uiso 1 1 calc R
C53 C -0.37033(17) 0.3484(2) 0.78868(15) 0.0342(10) Uani 1 1 d .
H53A H -0.3283 0.3552 0.8108 0.041 Uiso 1 1 calc R
C54 C 0.15008(15) 0.4221(2) 0.74545(13) 0.0280(9) Uani 1 1 d .
C55 C -0.06015(15) 0.03464(19) 0.58094(14) 0.0276(9) Uani 1 1 d .
H55A H -0.0646 0.0088 0.6093 0.033 Uiso 1 1 calc R
C56 C -0.08795(16) 0.0616(2) 0.48004(14) 0.0304(9) Uani 1 1 d .
H56A H -0.1112 0.0536 0.4412 0.037 Uiso 1 1 calc R
C57 C 0.18394(17) 0.0430(2) 0.65735(14) 0.0296(9) Uani 1 1 d .
H57A H 0.1828 -0.0002 0.6527 0.036 Uiso 1 1 calc R
C58 C 0.23733(16) 0.0729(2) 0.69551(14) 0.0301(9) Uani 1 1 d .
H58A H 0.2730 0.0498 0.7161 0.036 Uiso 1 1 calc R
C59 C 0.32952(17) 0.2996(2) 0.60137(15) 0.0338(10) Uani 1 1 d .
H59A H 0.3087 0.3317 0.5764 0.041 Uiso 1 1 calc R
C60 C 0.38408(17) 0.4008(2) 0.81567(15) 0.0340(10) Uani 1 1 d .
H60A H 0.4268 0.3976 0.8370 0.041 Uiso 1 1 calc R
C61 C 0.07653(17) 0.4879(2) 0.76560(15) 0.0324(9) Uani 1 1 d .
H61A H 0.0597 0.5274 0.7660 0.039 Uiso 1 1 calc R
C62 C -0.27390(17) 0.4409(2) 0.70583(14) 0.0315(9) Uani 1 1 d .
H62A H -0.2407 0.4659 0.7283 0.038 Uiso 1 1 calc R
C63 C 0.15663(19) 0.4070(2) 0.50858(16) 0.0436(12) Uani 1 1 d .
H63A H 0.1233 0.3951 0.4754 0.052 Uiso 1 1 calc R
C64 C -0.17546(16) 0.2237(2) 0.66345(14) 0.0299(9) Uani 1 1 d .
C65 C -0.31642(18) 0.1122(2) 0.58482(15) 0.0372(10) Uani 1 1 d .
H65A H -0.3457 0.1435 0.5815 0.045 Uiso 1 1 calc R
C66 C -0.42869(17) 0.0891(2) 0.81497(16) 0.0354(10) Uani 1 1 d .
H66A H -0.4588 0.0852 0.8316 0.043 Uiso 1 1 calc R
C67 C 0.11787(18) 0.2112(2) 0.82933(15) 0.0388(11) Uani 1 1 d .
H67A H 0.1532 0.2224 0.8610 0.047 Uiso 1 1 calc R
C68 C 0.28257(17) 0.4408(2) 0.80618(15) 0.0312(9) Uani 1 1 d .
H68A H 0.2574 0.4645 0.8204 0.037 Uiso 1 1 calc R
C69 C -0.33877(15) 0.1000(2) 0.76659(13) 0.0280(9) Uani 1 1 d .
C70 C -0.32954(18) 0.4675(2) 0.66995(15) 0.0331(9) Uani 1 1 d .
H70A H -0.3345 0.5107 0.6679 0.040 Uiso 1 1 calc R
C71 C -0.44486(17) 0.1205(2) 0.62614(15) 0.0348(10) Uani 1 1 d .
H71A H -0.4158 0.1363 0.6604 0.042 Uiso 1 1 calc R
C72 C 0.31598(16) 0.2878(2) 0.65087(14) 0.0293(9) Uani 1 1 d .
C73 C -0.59009(17) 0.42543(19) 0.46562(14) 0.0314(9) Uani 1 1 d .
H73A H -0.6093 0.4297 0.4257 0.038 Uiso 1 1 calc R
C74 C -0.35857(17) 0.0416(2) 0.77501(15) 0.0310(9) Uani 1 1 d .
H74A H -0.3420 0.0061 0.7644 0.037 Uiso 1 1 calc R
C75 C 0.08545(15) 0.1884(2) 0.60544(13) 0.0265(9) Uani 1 1 d .
C76 C 0.01076(17) 0.1794(2) 0.73653(15) 0.0352(10) Uani 1 1 d .
H76A H -0.0258 0.1697 0.7056 0.042 Uiso 1 1 calc R
C77 C -0.49568(16) 0.3292(2) 0.72221(14) 0.0322(10) Uani 1 1 d .
H77A H -0.5379 0.3225 0.7007 0.039 Uiso 1 1 calc R
C78 C -0.18071(17) -0.1253(2) 0.49068(14) 0.0330(10) Uani 1 1 d .
C79 C -0.45606(16) 0.22630(19) 0.58239(13) 0.0266(9) Uani 1 1 d .
C80 C -0.07170(19) -0.1817(2) 0.56363(16) 0.0370(10) Uani 1 1 d .
H80A H -0.0357 -0.2016 0.5883 0.044 Uiso 1 1 calc R
C81 C -0.60708(17) 0.4640(2) 0.50125(16) 0.0339(10) Uani 1 1 d .
C82 C -0.65457(18) 0.5715(2) 0.48657(16) 0.0349(10) Uani 1 1 d .
C83 C 0.34664(18) 0.4347(2) 0.83727(15) 0.0367(10) Uani 1 1 d .
H83A H 0.3644 0.4538 0.8733 0.044 Uiso 1 1 calc R
C84 C -0.10026(17) 0.3087(2) 0.68859(16) 0.0360(10) Uani 1 1 d .
H84A H -0.0800 0.3411 0.7135 0.043 Uiso 1 1 calc R
C85 C -0.45357(16) 0.2804(2) 0.73148(13) 0.0276(9) Uani 1 1 d .
H85A H -0.4674 0.2418 0.7143 0.033 Uiso 1 1 calc R
C86 C 0.34906(17) 0.2400(2) 0.68817(16) 0.0323(9) Uani 1 1 d .
H86A H 0.3413 0.2318 0.7217 0.039 Uiso 1 1 calc R
C87 C -0.04641(16) 0.1111(2) 0.49490(14) 0.0293(9) Uani 1 1 d .
H87A H -0.0414 0.1365 0.4666 0.035 Uiso 1 1 calc R
C88 C 0.03959(16) 0.27523(19) 0.57524(13) 0.0261(9) Uani 1 1 d .
C89 C 0.2854(2) 0.3228(2) 0.92892(15) 0.0408(11) Uani 1 1 d .
H89A H 0.2873 0.3463 0.9610 0.049 Uiso 1 1 calc R
C90 C -0.16036(18) 0.2759(2) 0.88666(15) 0.0359(10) Uani 1 1 d .
H90A H -0.1229 0.2911 0.8854 0.043 Uiso 1 1 calc R
C91 C -0.19701(16) 0.14496(19) 0.74799(13) 0.0263(9) Uani 1 1 d .
C92 C 0.0490(2) 0.4487(2) 0.60090(16) 0.0459(12) Uani 1 1 d .
H92A H 0.0767 0.4778 0.6248 0.055 Uiso 1 1 calc R
C93 C -0.2893(2) 0.0148(2) 0.55129(16) 0.0395(11) Uani 1 1 d .
H93A H -0.3005 -0.0194 0.5264 0.047 Uiso 1 1 calc R
C94 C 0.05249(17) 0.2225(2) 0.72991(15) 0.0346(10) Uani 1 1 d .
H94A H 0.0437 0.2412 0.6940 0.041 Uiso 1 1 calc R
C95 C -0.71557(18) 0.4926(2) 0.43428(15) 0.0367(11) Uani 1 1 d .
C96 C 0.17621(18) 0.3680(2) 0.55630(15) 0.0362(10) Uani 1 1 d .
H96A H 0.1555 0.3304 0.5552 0.043 Uiso 1 1 calc R
C97 C -0.2216(2) 0.2411(2) 0.94112(16) 0.0488(13) Uani 1 1 d .
H97A H -0.2250 0.2330 0.9767 0.059 Uiso 1 1 calc R
C98 C -0.53116(17) 0.4151(2) 0.58477(14) 0.0330(10) Uani 1 1 d .
H98A H -0.5106 0.4119 0.6246 0.040 Uiso 1 1 calc R
C99 C 0.23248(19) 0.3258(2) 0.87819(14) 0.0367(10) Uani 1 1 d .
H99A H 0.1987 0.3507 0.8768 0.044 Uiso 1 1 calc R
C100 C 0.37364(17) 0.2641(2) 0.58887(16) 0.0380(11) Uani 1 1 d .
H10A H 0.3821 0.2723 0.5557 0.046 Uiso 1 1 calc R
C101 C 0.13251(16) 0.0800(2) 0.62657(14) 0.0313(9) Uani 1 1 d .
H10B H 0.0965 0.0618 0.6002 0.038 Uiso 1 1 calc R
C102 C 0.40496(17) 0.2164(2) 0.62599(16) 0.0363(10) Uani 1 1 d .
H10C H 0.4340 0.1921 0.6174 0.044 Uiso 1 1 calc R
C103 C 0.02456(16) 0.34257(19) 0.56916(13) 0.0278(9) Uani 1 1 d .
C104 C -0.29066(18) -0.0876(2) 0.42019(14) 0.0379(11) Uani 1 1 d .
H10D H -0.3092 -0.1269 0.4128 0.045 Uiso 1 1 calc R
C105 C -0.47546(18) 0.3880(2) 0.74477(15) 0.0377(11) Uani 1 1 d .
H10G H -0.5038 0.4210 0.7377 0.045 Uiso 1 1 calc R
C106 C 0.28057(19) 0.2539(2) 0.83263(16) 0.0407(11) Uani 1 1 d .
H10E H 0.2793 0.2310 0.8004 0.049 Uiso 1 1 calc R
C107 C -0.22819(17) -0.0811(2) 0.45714(14) 0.0337(10) Uani 1 1 d .
C108 C -0.57762(18) 0.4594(2) 0.56166(16) 0.0364(10) Uani 1 1 d .
H10H H -0.5892 0.4857 0.5858 0.044 Uiso 1 1 calc R
C109 C -0.23503(18) 0.0320(2) 0.44243(14) 0.0355(10) Uani 1 1 d .
H10F H -0.2169 0.0715 0.4497 0.043 Uiso 1 1 calc R
C110 C 0.25619(19) 0.4411(2) 0.60687(15) 0.0374(10) Uani 1 1 d .
H11A H 0.2901 0.4526 0.6397 0.045 Uiso 1 1 calc R
C111 C -0.40861(17) 0.1482(2) 0.80552(14) 0.0317(9) Uani 1 1 d .
H11F H -0.4256 0.1837 0.8158 0.038 Uiso 1 1 calc R
C112 C 0.05261(17) 0.4368(2) 0.78425(15) 0.0355(10) Uani 1 1 d .
H11B H 0.0197 0.4417 0.7972 0.043 Uiso 1 1 calc R
C113 C 0.02403(18) 0.1508(2) 0.79004(17) 0.0391(11) Uani 1 1 d .
H11C H -0.0026 0.1203 0.7947 0.047 Uiso 1 1 calc R
C114 C -0.16574(18) 0.2634(2) 0.93910(16) 0.0448(12) Uani 1 1 d .
H11G H -0.1317 0.2700 0.9733 0.054 Uiso 1 1 calc R
C115 C -0.51576(16) 0.3760(2) 0.54817(15) 0.0293(9) Uani 1 1 d .
C116 C -0.10746(16) 0.1305(2) 0.83720(14) 0.0333(10) Uani 1 1 d .
H11H H -0.0649 0.1356 0.8586 0.040 Uiso 1 1 calc R
C117 C -0.46886(16) 0.1589(2) 0.57833(14) 0.0297(9) Uani 1 1 d .
C118 C -0.0492(2) 0.4245(2) 0.52587(17) 0.0482(13) Uani 1 1 d .
H11D H -0.0881 0.4374 0.4999 0.058 Uiso 1 1 calc R
C119 C -0.03296(18) 0.3626(2) 0.52867(15) 0.0363(10) Uani 1 1 d .
H11E H -0.0601 0.3338 0.5037 0.044 Uiso 1 1 calc R
C120 C -0.41263(19) 0.3974(2) 0.77805(15) 0.0386(11) Uani 1 1 d .
H12D H -0.3988 0.4368 0.7933 0.046 Uiso 1 1 calc R
C122 C -0.33249(18) 0.0613(2) 0.54751(16) 0.0391(11) Uani 1 1 d .
H12E H -0.3727 0.0584 0.5197 0.047 Uiso 1 1 calc R
C123 C -0.20847(17) 0.0903(2) 0.82972(14) 0.0312(9) Uani 1 1 d .
H12F H -0.2336 0.0689 0.8456 0.037 Uiso 1 1 calc R
C124 C -0.75141(18) 0.5481(2) 0.41880(16) 0.0405(11) Uani 1 1 d .
C125 C -0.22910(19) 0.0194(2) 0.59261(15) 0.0361(10) Uani 1 1 d .
H12G H -0.1996 -0.0113 0.5949 0.043 Uiso 1 1 calc R
C126 C -0.27248(18) 0.2307(2) 0.89035(15) 0.0378(11) Uani 1 1 d .
H12H H -0.3097 0.2154 0.8919 0.045 Uiso 1 1 calc R
C127 C 0.2361(2) 0.4812(2) 0.55925(17) 0.0397(10) Uani 1 1 d .
H12A H 0.2559 0.5194 0.5606 0.048 Uiso 1 1 calc R
C128 C -0.07186(17) -0.1174(2) 0.55824(15) 0.0332(10) Uani 1 1 d .
H12B H -0.0366 -0.0938 0.5787 0.040 Uiso 1 1 calc R
C129 C 0.06529(18) 0.3860(2) 0.60504(15) 0.0353(10) Uani 1 1 d .
H12C H 0.1036 0.3731 0.6320 0.042 Uiso 1 1 calc R
C130 C 0.1863(2) 0.4636(2) 0.50983(17) 0.0438(12) Uani 1 1 d .
H13A H 0.1728 0.4897 0.4777 0.053 Uiso 1 1 calc R
C131 C -0.40375(17) 0.0363(2) 0.79967(16) 0.0365(10) Uani 1 1 d .
H13D H -0.4173 -0.0032 0.8059 0.044 Uiso 1 1 calc R
C132 C -0.7383(2) 0.4358(2) 0.40864(17) 0.0469(12) Uani 1 1 d .
H13E H -0.7146 0.3993 0.4194 0.056 Uiso 1 1 calc R
C133 C -0.71253(19) 0.5986(2) 0.45116(16) 0.0373(10) Uani 1 1 d .
C134 C -0.46369(19) 0.0587(2) 0.62350(18) 0.0417(11) Uani 1 1 d .
H13F H -0.4471 0.0331 0.6558 0.050 Uiso 1 1 calc R
C135 C -0.6051(2) 0.6081(2) 0.52091(16) 0.0397(11) Uani 1 1 d .
H13G H -0.5675 0.5902 0.5447 0.048 Uiso 1 1 calc R
C136 C 0.07704(19) 0.1682(2) 0.83614(17) 0.0441(12) Uani 1 1 d .
H13B H 0.0851 0.1503 0.8723 0.053 Uiso 1 1 calc R
C137 C -0.32429(18) -0.0356(2) 0.39495(16) 0.0458(13) Uani 1 1 d .
H13C H -0.3658 -0.0399 0.3701 0.055 Uiso 1 1 calc R
C138 C -0.6710(2) 0.6994(2) 0.48390(19) 0.0472(12) Uani 1 1 d .
H13H H -0.6761 0.7426 0.4839 0.057 Uiso 1 1 calc R
C139 C -0.5070(2) 0.0351(2) 0.57295(19) 0.0483(13) Uani 1 1 d .
H13I H -0.5206 -0.0061 0.5715 0.058 Uiso 1 1 calc R
C140 C -0.51171(18) 0.1348(2) 0.52662(16) 0.0376(11) Uani 1 1 d .
H14F H -0.5276 0.1602 0.4941 0.045 Uiso 1 1 calc R
C141 C -0.17889(19) -0.1902(2) 0.49568(15) 0.0371(10) Uani 1 1 d .
H14A H -0.2134 -0.2144 0.4745 0.044 Uiso 1 1 calc R
C142 C -0.29741(18) 0.0238(2) 0.40578(16) 0.0421(12) Uani 1 1 d .
H14B H -0.3214 0.0585 0.3883 0.051 Uiso 1 1 calc R
C143 C -0.08608(18) 0.2959(2) 0.63981(16) 0.0400(11) Uani 1 1 d .
H14G H -0.0566 0.3201 0.6317 0.048 Uiso 1 1 calc R
C145 C -0.11586(18) 0.2470(2) 0.60326(15) 0.0384(11) Uani 1 1 d .
H14H H -0.1061 0.2383 0.5709 0.046 Uiso 1 1 calc R
C146 C -0.7196(2) 0.6629(2) 0.45030(18) 0.0481(13) Uani 1 1 d .
H14I H -0.7572 0.6811 0.4270 0.058 Uiso 1 1 calc R
C147 C -0.1248(2) -0.2178(2) 0.53265(16) 0.0422(11) Uani 1 1 d .
H14C H -0.1232 -0.2610 0.5373 0.051 Uiso 1 1 calc R
C148 C 0.33302(19) 0.2500(2) 0.88365(18) 0.0488(13) Uani 1 1 d .
H14D H 0.3664 0.2243 0.8855 0.059 Uiso 1 1 calc R
C149 C 0.33550(18) 0.2845(2) 0.93153(15) 0.0436(12) Uani 1 1 d .
H14E H 0.3707 0.2821 0.9655 0.052 Uiso 1 1 calc R
C150 C -0.8120(2) 0.5453(3) 0.37641(18) 0.0492(13) Uani 1 1 d .
H15B H -0.8365 0.5812 0.3659 0.059 Uiso 1 1 calc R
C151 C -0.6137(2) 0.6727(2) 0.51846(18) 0.0466(12) Uani 1 1 d .
H15C H -0.5808 0.6985 0.5401 0.056 Uiso 1 1 calc R
C152 C -0.7976(2) 0.4355(3) 0.36623(19) 0.0561(14) Uani 1 1 d .
H15D H -0.8136 0.3982 0.3473 0.067 Uiso 1 1 calc R
C153 C -0.0082(2) 0.4681(2) 0.56144(16) 0.0499(14) Uani 1 1 d .
H15A H -0.0191 0.5102 0.5587 0.060 Uiso 1 1 calc R
C154 C -0.14530(18) 0.1003(2) 0.86172(15) 0.0362(10) Uani 1 1 d .
H15E H -0.1282 0.0866 0.8999 0.043 Uiso 1 1 calc R
C155 C -0.8345(2) 0.4897(3) 0.3508(2) 0.0561(15) Uani 1 1 d .
H15F H -0.8747 0.4875 0.3228 0.067 Uiso 1 1 calc R
C159 C -0.5304(2) 0.0732(2) 0.52406(18) 0.0490(13) Uani 1 1 d .
H15G H -0.5587 0.0569 0.4896 0.059 Uiso 1 1 calc R
B1 B 0.09591(19) -0.0912(3) 0.67902(18) 0.0355(12) Uani 1 1 d .
B2 B 0.4134(2) 0.3891(3) 0.31419(19) 0.0424(13) Uani 1 1 d .
F1 F 0.10820(15) -0.07148(15) 0.73489(10) 0.0689(10) Uani 1 1 d .
F2 F 0.15220(11) -0.09938(13) 0.67138(12) 0.0546(7) Uani 1 1 d .
F3 F 0.06112(10) -0.04643(13) 0.64033(10) 0.0494(7) Uani 1 1 d .
F4 F 0.06253(11) -0.14692(12) 0.66937(10) 0.0477(7) Uani 1 1 d .
F5 F 0.40127(14) 0.41788(14) 0.26190(10) 0.0593(8) Uani 1 1 d .
F6 F 0.35701(11) 0.37870(13) 0.32216(11) 0.0518(7) Uani 1 1 d .
F7 F 0.45134(11) 0.42699(14) 0.35871(10) 0.0537(8) Uani 1 1 d .
F8 F 0.44344(14) 0.33193(15) 0.31534(12) 0.0643(9) Uani 1 1 d .
O3 O -0.49042(17) 0.7676(2) 0.60414(15) 0.0753(13) Uani 1 1 d .
H3A H -0.4724 0.7408 0.6281 0.113 Uiso 1 1 calc R
C144 C -0.5362(3) 0.7965(3) 0.62027(19) 0.0580(14) Uani 1 1 d .
H14J H -0.5170 0.8157 0.6581 0.070 Uiso 1 1 calc R
H14K H -0.5665 0.7658 0.6222 0.070 Uiso 1 1 calc R
C121 C -0.5679(3) 0.8449(3) 0.5763(2) 0.0652(16) Uani 1 1 d .
H12I H -0.6007 0.8642 0.5858 0.098 Uiso 1 1 calc R
H12J H -0.5856 0.8258 0.5388 0.098 Uiso 1 1 calc R
H12K H -0.5380 0.8761 0.5759 0.098 Uiso 1 1 calc R

loop_
_atom_site_aniso_label
_atom_site_aniso_U_11
_atom_site_aniso_U_22
_atom_site_aniso_U_33
_atom_site_aniso_U_23
_atom_site_aniso_U_13
_atom_site_aniso_U_12
Cu1 0.0225(2) 0.0280(4) 0.0206(2) -0.0015(2) 0.00121(19) -0.0020(2)
Cu2 0.0220(2) 0.0290(4) 0.0200(2) 0.0012(2) 0.00069(19) 0.0025(2)
P5 0.0220(4) 0.0310(6) 0.0189(4) -0.0005(4) 0.0007(3) 0.0013(4)
P3 0.0230(4) 0.0286(6) 0.0203(4) 0.0000(4) 0.0018(3) -0.0012(4)
P2 0.0247(4) 0.0283(6) 0.0213(4) -0.0026(4) 0.0033(3) -0.0034(4)
P4 0.0236(4) 0.0282(6) 0.0200(4) 0.0025(4) 0.0025(3) 0.0039(4)
O1 0.0216(11) 0.0338(18) 0.0241(11) -0.0032(11) 0.0041(9) 0.0017(11)
O2 0.0228(11) 0.0324(17) 0.0225(10) 0.0014(11) 0.0048(9) 0.0021(11)
N1 0.0243(14) 0.0179(19) 0.0257(13) -0.0011(12) 0.0010(11) -0.0027(13)
N2 0.0241(13) 0.024(2) 0.0265(14) 0.0001(13) 0.0041(11) -0.0006(13)
N3 0.0248(13) 0.024(2) 0.0201(13) -0.0017(12) 0.0034(11) 0.0003(13)
N4 0.0227(13) 0.029(2) 0.0246(13) 0.0000(13) -0.0005(11) 0.0020(13)
N5 0.0245(14) 0.032(2) 0.0278(14) -0.0018(14) 0.0002(12) -0.0073(14)
N6 0.0271(14) 0.025(2) 0.0218(13) 0.0015(13) 0.0019(11) 0.0041(13)
N7 0.0277(14) 0.026(2) 0.0194(13) -0.0011(12) 0.0033(11) 0.0019(14)
N8 0.0269(14) 0.028(2) 0.0202(12) 0.0011(13) 0.0020(11) 0.0007(14)
N9 0.0251(14) 0.027(2) 0.0262(14) 0.0015(13) 0.0011(12) 0.0040(14)
N10 0.0334(16) 0.034(2) 0.0308(15) 0.0081(15) 0.0064(13) 0.0119(16)
C10 0.0217(15) 0.032(3) 0.0218(15) 0.0017(15) -0.0009(13) -0.0030(16)
C12 0.0231(15) 0.035(3) 0.0207(15) -0.0011(15) 0.0037(13) 0.0022(16)
C16 0.0300(17) 0.020(2) 0.0253(16) 0.0001(15) 0.0013(14) -0.0038(16)
C17 0.0260(16) 0.032(3) 0.0308(17) 0.0006(17) 0.0055(14) -0.0031(17)
C20 0.0224(16) 0.028(2) 0.0261(16) -0.0004(16) 0.0012(13) 0.0043(16)
C21 0.0253(16) 0.029(2) 0.0219(15) 0.0024(15) 0.0030(13) 0.0008(16)
C22 0.0268(16) 0.024(2) 0.0291(17) -0.0004(16) 0.0066(14) 0.0034(16)
C23 0.0298(17) 0.031(3) 0.0249(16) -0.0008(16) 0.0104(14) 0.0018(17)
C24 0.0254(16) 0.034(3) 0.0156(14) 0.0039(15) 0.0026(12) 0.0004(16)
C25 0.0283(17) 0.030(3) 0.0223(15) 0.0021(15) 0.0058(13) 0.0023(16)
C26 0.0289(17) 0.033(3) 0.0288(17) -0.0068(17) 0.0013(14) 0.0005(17)
C28 0.0197(15) 0.025(2) 0.0297(17) 0.0020(16) -0.0008(13) -0.0017(15)
C29 0.0262(17) 0.038(3) 0.0303(17) 0.0040(17) 0.0056(14) 0.0010(17)
C30 0.0243(16) 0.033(3) 0.0196(15) -0.0034(15) -0.0032(13) -0.0008(16)
C32 0.0262(16) 0.024(2) 0.0223(15) 0.0016(15) 0.0050(13) -0.0017(16)
C33 0.0227(16) 0.031(3) 0.0259(16) -0.0027(16) 0.0009(13) -0.0053(16)
C34 0.0283(17) 0.043(3) 0.0226(16) 0.0037(17) 0.0035(14) -0.0008(18)
C35 0.0281(17) 0.033(3) 0.0300(17) -0.0010(17) 0.0065(14) 0.0003(17)
C37 0.0282(17) 0.033(3) 0.041(2) -0.0031(19) 0.0110(15) -0.0008(17)
C39 0.0285(17) 0.026(2) 0.0246(15) -0.0004(15) 0.0019(13) -0.0042(16)
C40 0.0251(16) 0.033(3) 0.0268(16) 0.0017(16) 0.0054(13) 0.0015(16)
C41 0.0209(15) 0.026(2) 0.0289(17) -0.0024(16) 0.0013(13) -0.0028(15)
C42 0.0287(17) 0.033(3) 0.0244(16) 0.0032(16) 0.0027(14) 0.0016(17)
C43 0.0340(18) 0.035(3) 0.0251(16) 0.0025(16) 0.0060(14) 0.0062(18)
C44 0.0241(16) 0.027(2) 0.0226(15) 0.0008(15) 0.0020(13) 0.0032(16)
C46 0.0261(17) 0.038(3) 0.0217(15) -0.0005(16) 0.0037(13) -0.0061(17)
C47 0.0252(16) 0.024(2) 0.0196(14) -0.0018(14) 0.0018(12) -0.0017(16)
C48 0.0340(18) 0.032(3) 0.0231(16) 0.0040(16) 0.0036(14) 0.0056(18)
C49 0.0333(18) 0.028(3) 0.0247(16) -0.0021(16) 0.0082(14) -0.0071(17)
C50 0.0273(17) 0.035(3) 0.0280(17) 0.0052(17) 0.0077(14) 0.0043(17)
C51 0.0224(15) 0.020(2) 0.0322(17) -0.0031(16) 0.0059(13) -0.0047(15)
C52 0.0290(17) 0.039(3) 0.0222(15) 0.0022(16) 0.0015(14) -0.0001(18)
C53 0.0288(17) 0.032(3) 0.0315(18) -0.0021(17) -0.0003(14) 0.0021(17)
C54 0.0221(15) 0.037(3) 0.0196(15) -0.0015(15) 0.0010(12) 0.0008(16)
C55 0.0230(15) 0.031(3) 0.0240(16) 0.0011(15) 0.0031(13) -0.0018(16)
C56 0.0298(17) 0.034(3) 0.0201(15) -0.0041(16) 0.0008(13) -0.0039(17)
C57 0.0324(18) 0.022(2) 0.0296(17) 0.0005(16) 0.0051(14) 0.0002(17)
C58 0.0280(17) 0.032(3) 0.0237(16) 0.0049(16) 0.0014(13) 0.0013(17)
C59 0.0291(17) 0.038(3) 0.0276(17) -0.0048(17) 0.0026(14) -0.0078(18)
C60 0.0278(17) 0.035(3) 0.0296(17) -0.0075(17) -0.0006(14) -0.0021(17)
C61 0.0314(18) 0.031(3) 0.0290(17) -0.0006(17) 0.0046(14) 0.0066(17)
C62 0.0351(18) 0.027(3) 0.0249(16) 0.0012(16) 0.0025(14) -0.0028(17)
C63 0.039(2) 0.058(4) 0.0257(17) 0.0068(19) 0.0024(16) -0.002(2)
C64 0.0258(16) 0.033(3) 0.0244(16) 0.0099(16) 0.0013(13) 0.0040(16)
C65 0.0290(18) 0.042(3) 0.0340(18) -0.0044(19) 0.0040(15) 0.0021(18)
C66 0.0282(17) 0.039(3) 0.0360(19) 0.0038(18) 0.0084(15) 0.0013(18)
C67 0.0355(19) 0.045(3) 0.0264(17) 0.0053(18) -0.0002(15) -0.0068(19)
C68 0.0306(18) 0.030(3) 0.0305(17) -0.0043(17) 0.0087(14) -0.0059(17)
C69 0.0201(15) 0.037(3) 0.0207(15) 0.0021(15) -0.0001(12) 0.0012(16)
C70 0.039(2) 0.026(3) 0.0288(17) 0.0008(16) 0.0063(15) 0.0011(18)
C71 0.0321(18) 0.030(3) 0.0296(17) -0.0020(17) -0.0031(15) 0.0002(18)
C72 0.0253(16) 0.033(3) 0.0247(16) -0.0110(16) 0.0034(13) -0.0068(16)
C73 0.0324(17) 0.031(3) 0.0233(16) 0.0067(16) 0.0020(14) 0.0043(17)
C74 0.0330(18) 0.023(2) 0.0310(17) -0.0014(16) 0.0051(14) -0.0021(17)
C75 0.0224(15) 0.037(3) 0.0149(14) -0.0002(15) 0.0006(12) 0.0004(16)
C76 0.0267(17) 0.043(3) 0.0334(18) -0.0055(18) 0.0080(14) -0.0103(18)
C77 0.0255(16) 0.037(3) 0.0261(16) 0.0019(17) -0.0002(13) 0.0049(17)
C78 0.0346(18) 0.042(3) 0.0197(15) -0.0004(16) 0.0066(14) -0.0085(19)
C79 0.0242(16) 0.034(3) 0.0178(14) 0.0008(15) 0.0033(13) 0.0047(16)
C80 0.041(2) 0.035(3) 0.0323(18) -0.0005(18) 0.0094(16) -0.0001(19)
C81 0.0281(17) 0.030(3) 0.0345(19) 0.0135(18) 0.0006(15) 0.0061(17)
C82 0.038(2) 0.037(3) 0.0318(18) 0.0091(18) 0.0162(16) 0.0127(19)
C83 0.0351(19) 0.043(3) 0.0250(16) -0.0054(17) 0.0025(15) -0.0034(19)
C84 0.0312(18) 0.034(3) 0.0369(19) 0.0058(18) 0.0057(15) -0.0006(18)
C85 0.0271(17) 0.032(3) 0.0206(15) -0.0013(15) 0.0054(13) 0.0006(16)
C86 0.0312(18) 0.031(3) 0.0321(18) -0.0041(17) 0.0092(15) -0.0081(17)
C87 0.0267(16) 0.032(3) 0.0247(16) 0.0001(16) 0.0039(13) -0.0010(16)
C88 0.0271(16) 0.031(3) 0.0165(14) -0.0012(14) 0.0034(13) -0.0029(16)
C89 0.048(2) 0.045(3) 0.0213(16) -0.0026(18) 0.0026(16) -0.008(2)
C90 0.0292(18) 0.044(3) 0.0272(17) 0.0013(18) 0.0024(15) -0.0057(18)
C91 0.0280(17) 0.027(2) 0.0198(15) 0.0017(15) 0.0038(13) 0.0016(16)
C92 0.055(3) 0.038(3) 0.0290(18) -0.0067(19) -0.0028(18) 0.003(2)
C93 0.054(2) 0.034(3) 0.0299(18) -0.0037(18) 0.0147(17) -0.006(2)
C94 0.0324(18) 0.041(3) 0.0279(17) -0.0008(17) 0.0080(15) -0.0006(18)
C95 0.0305(18) 0.047(3) 0.0288(17) 0.0122(18) 0.0058(15) 0.0097(19)
C96 0.0343(19) 0.042(3) 0.0295(17) 0.0018(18) 0.0089(15) -0.0048(19)
C97 0.041(2) 0.075(4) 0.0226(17) 0.007(2) 0.0020(16) -0.015(2)
C98 0.0349(18) 0.038(3) 0.0224(16) 0.0080(16) 0.0059(14) 0.0048(18)
C99 0.038(2) 0.044(3) 0.0227(16) -0.0037(17) 0.0044(15) -0.0029(19)
C100 0.0307(18) 0.054(3) 0.0290(18) -0.0094(19) 0.0103(15) -0.0063(19)
C101 0.0247(16) 0.035(3) 0.0269(16) -0.0007(16) 0.0011(13) 0.0007(17)
C102 0.0287(17) 0.037(3) 0.041(2) -0.0135(19) 0.0111(16) -0.0034(18)
C103 0.0298(17) 0.032(3) 0.0186(14) 0.0026(15) 0.0056(13) 0.0012(17)
C104 0.0344(19) 0.044(3) 0.0246(17) -0.0016(18) -0.0014(15) -0.0123(19)
C105 0.036(2) 0.039(3) 0.0295(17) -0.0004(18) 0.0014(15) 0.0113(19)
C106 0.036(2) 0.048(3) 0.0291(18) 0.0001(19) 0.0013(16) 0.004(2)
C107 0.0330(19) 0.040(3) 0.0231(16) -0.0043(17) 0.0044(14) -0.0108(19)
C108 0.0364(19) 0.038(3) 0.0318(18) 0.0063(18) 0.0090(16) 0.0123(19)
C109 0.0341(19) 0.038(3) 0.0251(16) 0.0031(17) 0.0004(15) -0.0019(18)
C110 0.045(2) 0.034(3) 0.0284(17) -0.0032(17) 0.0071(16) -0.006(2)
C111 0.0288(17) 0.038(3) 0.0277(16) 0.0017(17) 0.0098(14) 0.0004(17)
C112 0.0282(17) 0.043(3) 0.0326(18) -0.0018(18) 0.0082(15) 0.0008(18)
C113 0.0315(18) 0.041(3) 0.044(2) 0.003(2) 0.0124(16) -0.0004(19)
C114 0.0314(19) 0.066(4) 0.0243(17) 0.0056(19) -0.0050(15) -0.013(2)
C115 0.0251(16) 0.029(3) 0.0282(17) 0.0058(16) 0.0029(14) 0.0040(16)
C116 0.0252(16) 0.040(3) 0.0258(16) 0.0028(17) -0.0009(14) 0.0015(17)
C117 0.0241(16) 0.035(3) 0.0251(16) -0.0014(16) 0.0037(13) 0.0031(17)
C118 0.052(2) 0.042(3) 0.033(2) 0.000(2) -0.0046(18) 0.017(2)
C119 0.038(2) 0.032(3) 0.0262(17) -0.0003(17) -0.0032(15) -0.0015(19)
C120 0.042(2) 0.035(3) 0.0289(17) -0.0045(18) 0.0013(16) 0.005(2)
C122 0.0342(19) 0.044(3) 0.0316(18) -0.0050(19) 0.0037(15) 0.000(2)
C123 0.0335(18) 0.037(3) 0.0213(15) 0.0047(16) 0.0084(14) 0.0033(18)
C124 0.0337(19) 0.051(3) 0.0358(19) 0.015(2) 0.0118(16) 0.011(2)
C125 0.045(2) 0.031(3) 0.0328(18) 0.0012(18) 0.0143(16) 0.009(2)
C126 0.0284(18) 0.057(3) 0.0250(17) 0.0015(18) 0.0064(15) -0.0074(19)
C127 0.055(2) 0.028(3) 0.039(2) 0.0054(19) 0.0201(19) 0.001(2)
C128 0.0337(18) 0.031(3) 0.0284(17) -0.0014(17) 0.0034(15) -0.0045(18)
C129 0.0367(19) 0.037(3) 0.0254(16) 0.0007(17) 0.0028(15) -0.0006(19)
C130 0.043(2) 0.050(3) 0.039(2) 0.016(2) 0.0157(18) 0.007(2)
C131 0.0303(18) 0.033(3) 0.0396(19) 0.0050(19) 0.0053(16) -0.0051(18)
C132 0.038(2) 0.054(4) 0.039(2) 0.011(2) 0.0036(18) 0.006(2)
C133 0.040(2) 0.036(3) 0.0370(19) 0.0148(19) 0.0158(17) 0.013(2)
C134 0.042(2) 0.033(3) 0.043(2) 0.0033(19) 0.0057(18) 0.001(2)
C135 0.051(2) 0.034(3) 0.0341(19) 0.0060(19) 0.0165(18) 0.010(2)
C136 0.038(2) 0.050(3) 0.039(2) 0.012(2) 0.0078(17) -0.006(2)
C137 0.0284(19) 0.062(4) 0.0347(19) 0.002(2) -0.0026(16) -0.015(2)
C138 0.064(3) 0.033(3) 0.050(2) 0.005(2) 0.028(2) 0.013(2)
C139 0.046(2) 0.032(3) 0.052(2) -0.006(2) 0.000(2) -0.002(2)
C140 0.039(2) 0.033(3) 0.0278(17) -0.0060(17) -0.0034(16) 0.0021(19)
C141 0.042(2) 0.037(3) 0.0260(17) -0.0060(17) 0.0061(15) -0.016(2)
C142 0.0297(19) 0.053(3) 0.0340(19) 0.006(2) 0.0001(16) 0.002(2)
C143 0.0314(19) 0.043(3) 0.041(2) 0.012(2) 0.0075(16) -0.0002(19)
C145 0.0326(18) 0.056(3) 0.0251(17) 0.0081(19) 0.0089(15) 0.006(2)
C146 0.051(2) 0.054(4) 0.046(2) 0.017(2) 0.024(2) 0.019(2)
C147 0.057(3) 0.031(3) 0.0350(19) -0.0023(19) 0.0130(18) -0.006(2)
C148 0.0286(19) 0.069(4) 0.040(2) 0.012(2) 0.0024(17) 0.008(2)
C149 0.0314(19) 0.063(4) 0.0250(17) 0.0058(19) -0.0025(15) -0.010(2)
C150 0.034(2) 0.062(4) 0.046(2) 0.025(2) 0.0082(18) 0.014(2)
C151 0.053(2) 0.052(4) 0.041(2) -0.003(2) 0.0245(19) 0.000(2)
C152 0.041(2) 0.066(4) 0.048(2) 0.010(2) 0.000(2) -0.004(2)
C153 0.072(3) 0.028(3) 0.0323(19) 0.0001(19) -0.002(2) 0.017(2)
C154 0.0342(19) 0.044(3) 0.0246(16) 0.0077(17) 0.0036(15) 0.0090(19)
C155 0.030(2) 0.072(4) 0.050(2) 0.018(3) -0.0037(19) 0.005(2)
C159 0.045(2) 0.039(3) 0.044(2) -0.009(2) -0.0062(19) 0.003(2)
B1 0.0259(19) 0.045(4) 0.030(2) 0.000(2) 0.0031(16) 0.003(2)
B2 0.039(2) 0.047(4) 0.034(2) -0.006(2) 0.0056(19) 0.001(2)
F1 0.090(2) 0.079(2) 0.0313(12) -0.0115(14) 0.0148(13) -0.0276(19)
F2 0.0353(12) 0.0432(19) 0.0806(18) -0.0010(15) 0.0159(12) 0.0036(12)
F3 0.0337(12) 0.0455(18) 0.0537(14) 0.0133(13) -0.0018(10) 0.0028(12)
F4 0.0447(13) 0.0389(17) 0.0498(13) 0.0023(12) 0.0059(11) -0.0098(12)
F5 0.0684(17) 0.062(2) 0.0396(13) -0.0012(13) 0.0108(12) 0.0094(16)
F6 0.0347(12) 0.053(2) 0.0588(15) -0.0070(13) 0.0072(11) -0.0065(12)
F7 0.0357(12) 0.080(2) 0.0419(12) -0.0188(13) 0.0098(10) -0.0139(13)
F8 0.0627(17) 0.057(2) 0.0687(17) 0.0007(15) 0.0184(14) 0.0229(16)
O3 0.053(2) 0.112(4) 0.056(2) 0.011(2) 0.0139(17) 0.017(2)
C144 0.070(3) 0.063(4) 0.041(2) -0.002(2) 0.019(2) 0.003(3)
C121 0.070(3) 0.066(4) 0.057(3) 0.005(3) 0.021(3) 0.004(3)

loop_
_atom_type_symbol
_atom_type_description
_atom_type_scat_dispersion_real
_atom_type_scat_dispersion_imag
_atom_type_scat_source
C C 0.0181 0.0091 'International Tables Vol C Tables 4.2.6.8 and 6.1.1.4'
H H 0.0000 0.0000 'International Tables Vol C Tables 4.2.6.8 and 6.1.1.4'
B B 0.0090 0.0039 'International Tables Vol C Tables 4.2.6.8 and 6.1.1.4'
N N 0.0311 0.0180 'International Tables Vol C Tables 4.2.6.8 and 6.1.1.4'
O O 0.0492 0.0322 'International Tables Vol C Tables 4.2.6.8 and 6.1.1.4'
F F 0.0727 0.0534 'International Tables Vol C Tables 4.2.6.8 and 6.1.1.4'
P P 0.2955 0.4335 'International Tables Vol C Tables 4.2.6.8 and 6.1.1.4'
Cu Cu -1.9646 0.5888 'International Tables Vol C Tables 4.2.6.8 and 6.1.1.4'

loop_
_geom_angle_atom_site_label_1
_geom_angle_atom_site_label_2
_geom_angle_atom_site_label_3
_geom_angle
N4 Cu1 N3 79.60(11)
N4 Cu1 P2 118.07(10)
N3 Cu1 P2 120.47(9)
N4 Cu1 P3 109.45(9)
N3 Cu1 P3 110.29(9)
P2 Cu1 P3 114.18(4)
N7 Cu2 N8 79.71(12)
N7 Cu2 P4 127.44(9)
N8 Cu2 P4 122.18(10)
N7 Cu2 P5 105.73(9)
N8 Cu2 P5 100.59(9)
P4 Cu2 P5 114.28(4)
C44 P5 C12 104.42(16)
C44 P5 C21 106.00(18)
C12 P5 C21 102.08(16)
C44 P5 Cu2 106.14(12)
C12 P5 Cu2 119.31(13)
C21 P5 Cu2 117.54(12)
C22 P3 C30 102.97(18)
C22 P3 C10 103.71(16)
C30 P3 C10 102.04(16)
C22 P3 Cu1 113.02(12)
C30 P3 Cu1 116.83(12)
C10 P3 Cu1 116.44(13)
C23 P2 C72 102.13(18)
C23 P2 C16 105.01(18)
C72 P2 C16 104.87(16)
C23 P2 Cu1 117.08(12)
C72 P2 Cu1 116.64(14)
C16 P2 Cu1 109.81(13)
C25 P4 C64 104.31(18)
C25 P4 C91 103.20(17)
C64 P4 C91 103.43(16)
C25 P4 Cu2 119.40(12)
C64 P4 Cu2 115.90(14)
C91 P4 Cu2 108.79(13)
C33 O1 C54 119.5(3)
C20 O2 C69 117.2(3)
C75 N1 N2 109.3(3)
C75 N1 C51 133.1(3)
N2 N1 C51 116.7(3)
C88 N2 N1 103.4(3)
C75 N3 C88 104.5(3)
C75 N3 Cu1 109.8(2)
C88 N3 Cu1 144.3(3)
C47 N4 C28 116.9(3)
C47 N4 Cu1 115.8(2)
C28 N4 Cu1 127.3(2)
C49 N5 C46 108.7(3)
C49 N5 C41 126.5(3)
C46 N5 C41 124.4(3)
C79 N6 N9 103.9(3)
C24 N7 C79 104.3(3)
C24 N7 Cu2 111.3(2)
C79 N7 Cu2 144.3(3)
C52 N8 C32 117.1(3)
C52 N8 Cu2 126.7(2)
C32 N8 Cu2 115.8(2)
C24 N9 N6 109.7(3)
C24 N9 C115 134.7(3)
N6 N9 C115 115.4(3)
C82 N10 C95 108.8(3)
C82 N10 C81 126.7(3)
C95 N10 C81 124.2(4)
C99 C10 C106 119.2(3)
C99 C10 P3 122.9(3)
C106 C10 P3 117.8(3)
C34 C12 C126 118.8(3)
C34 C12 P5 118.4(3)
C126 C12 P5 122.8(3)
C33 C16 C35 118.6(3)
C33 C16 P2 117.9(3)
C35 C16 P2 122.8(3)
C112 C17 C30 121.5(4)
C123 C20 C91 122.7(3)
C123 C20 O2 121.6(4)
C91 C20 O2 115.7(3)
C111 C21 C69 117.7(4)
C111 C21 P5 124.6(3)
C69 C21 P5 117.6(3)
C94 C22 C67 117.3(4)
C94 C22 P3 118.9(3)
C67 C22 P3 123.8(3)
C110 C23 C96 118.6(4)
C110 C23 P2 123.2(3)
C96 C23 P2 118.1(3)
N7 C24 N9 109.1(3)
N7 C24 C32 121.4(3)
N9 C24 C32 129.5(4)
C43 C25 C65 118.5(4)
C43 C25 P4 122.5(3)
C65 C25 P4 119.0(3)
C54 C26 C61 119.6(4)
N4 C28 C58 123.7(3)
C145 C29 C64 120.8(4)
C54 C30 C17 116.9(4)
C54 C30 P3 119.8(3)
C17 C30 P3 123.3(3)
N8 C32 C48 122.5(3)
N8 C32 C24 111.3(3)
C48 C32 C24 126.2(3)
C16 C33 O1 116.0(3)
C16 C33 C68 122.4(3)
O1 C33 C68 121.6(4)
C12 C34 C90 121.1(4)
C60 C35 C16 119.3(4)
C86 C37 C102 120.2(4)
C51 C39 C55 119.5(3)
C116 C40 C91 120.3(4)
C56 C41 C55 120.3(3)
C56 C41 N5 119.8(3)
C55 C41 N5 119.8(3)
C73 C42 C115 118.2(4)
C125 C43 C25 121.0(3)
C85 C44 C53 118.3(4)
C85 C44 P5 121.1(3)
C53 C44 P5 118.9(3)
C109 C46 N5 129.7(4)
C109 C46 C107 122.1(3)
N5 C46 C107 108.3(3)
N4 C47 C101 122.6(3)
N4 C47 C75 112.0(3)
C101 C47 C75 125.3(3)
C32 C48 C70 119.2(3)
N5 C49 C128 129.7(3)
N5 C49 C78 109.6(3)
C128 C49 C78 120.7(4)
C84 C50 C64 121.9(4)
C39 C51 C87 121.9(3)
C39 C51 N1 120.7(3)
C87 C51 N1 117.2(3)
N8 C52 C62 123.7(3)
C120 C53 C44 120.4(3)
C26 C54 C30 122.1(4)
C26 C54 O1 118.6(4)
C30 C54 O1 118.9(4)
C39 C55 C41 119.3(4)
C87 C56 C41 120.7(3)
C101 C57 C58 117.9(4)
C28 C58 C57 119.3(3)
C100 C59 C72 121.0(4)
C83 C60 C35 120.7(3)
C112 C61 C26 120.2(4)
C52 C62 C70 118.9(4)
C96 C63 C130 120.4(4)
C50 C64 C29 118.0(4)
C50 C64 P4 119.4(3)
C29 C64 P4 122.4(3)
C122 C65 C25 120.2(4)
C131 C66 C111 119.9(4)
C136 C67 C22 121.1(3)
C83 C68 C33 117.8(4)
C74 C69 O2 118.1(4)
C74 C69 C21 122.1(4)
O2 C69 C21 119.6(4)
C62 C70 C48 118.6(4)
C117 C71 C134 120.5(3)
C59 C72 C86 118.1(4)
C59 C72 P2 122.2(3)
C86 C72 P2 119.6(3)
C81 C73 C42 120.6(3)
C69 C74 C131 119.1(4)
N3 C75 N1 109.1(3)
N3 C75 C47 121.5(3)
N1 C75 C47 129.4(4)
C94 C76 C113 119.3(3)
C85 C77 C105 120.5(3)
C141 C78 C49 120.5(4)
C141 C78 C107 133.7(3)
C49 C78 C107 105.7(4)
N6 C79 N7 112.9(3)
N6 C79 C117 120.1(3)
N7 C79 C117 126.8(3)
C128 C80 C147 121.4(4)
C73 C81 C108 120.6(4)
C73 C81 N10 119.8(3)
C108 C81 N10 119.5(4)
N10 C82 C135 129.5(4)
N10 C82 C133 109.0(4)
C135 C82 C133 121.4(4)
C60 C83 C68 121.1(3)
C50 C84 C143 119.2(4)
C77 C85 C44 120.8(4)
C37 C86 C72 120.8(4)
C56 C87 C51 118.3(4)
N2 C88 N3 113.7(3)
N2 C88 C103 120.6(3)
N3 C88 C103 125.6(3)
C149 C89 C99 120.0(4)
C114 C90 C34 119.3(4)
C20 C91 C40 117.7(3)
C20 C91 P4 117.9(2)
C40 C91 P4 123.9(3)
C153 C92 C129 120.2(4)
C122 C93 C125 119.5(4)
C76 C94 C22 121.9(4)
C132 C95 N10 129.9(4)
C132 C95 C124 122.0(4)
N10 C95 C124 108.1(4)
C63 C96 C23 120.5(4)
C126 C97 C114 120.2(4)
C115 C98 C108 119.3(3)
C10 C99 C89 120.3(4)
C102 C100 C59 119.7(4)
C47 C101 C57 119.5(3)
C37 C102 C100 120.2(4)
C129 C103 C119 119.5(4)
C129 C103 C88 120.8(3)
C119 C103 C88 119.6(3)
C137 C104 C107 119.4(4)
C77 C105 C120 119.5(4)
C148 C106 C10 120.5(4)
C104 C107 C46 119.0(4)
C104 C107 C78 133.3(4)
C46 C107 C78 107.7(3)
C98 C108 C81 119.1(4)
C46 C109 C142 117.4(4)
C23 C110 C127 121.2(4)
C21 C111 C66 120.8(4)
C61 C112 C17 119.7(4)
C136 C113 C76 119.4(4)
C90 C114 C97 120.4(3)
C98 C115 C42 122.2(4)
C98 C115 N9 120.4(3)
C42 C115 N9 116.9(4)
C40 C116 C154 120.2(3)
C71 C117 C140 119.6(4)
C71 C117 C79 121.2(3)
C140 C117 C79 118.8(3)
C119 C118 C153 120.5(4)
C118 C119 C103 119.9(4)
C53 C120 C105 120.3(4)
C93 C122 C65 120.7(4)
C20 C123 C154 118.4(4)
C150 C124 C95 119.0(5)
C150 C124 C133 133.6(5)
C95 C124 C133 107.3(3)
C43 C125 C93 120.1(4)
C97 C126 C12 120.2(4)
C130 C127 C110 119.5(4)
C80 C128 C49 117.7(4)
C92 C129 C103 120.1(3)
C63 C130 C127 119.7(4)
C66 C131 C74 120.4(4)
C95 C132 C152 117.0(5)
C146 C133 C82 119.4(4)
C146 C133 C124 133.6(4)
C82 C133 C124 106.7(4)
C139 C134 C71 120.0(4)
C82 C135 C151 117.5(4)
C67 C136 C113 120.9(4)
C104 C137 C142 121.1(3)
C146 C138 C151 120.8(5)
C134 C139 C159 119.8(4)
C159 C140 C117 119.8(4)
C147 C141 C78 118.4(4)
C137 C142 C109 121.0(4)
C145 C143 C84 120.0(4)
C29 C145 C143 120.1(4)
C138 C146 C133 119.7(4)
C141 C147 C80 121.2(4)
C149 C148 C106 120.0(4)
C148 C149 C89 120.1(3)
C155 C150 C124 119.3(5)
C135 C151 C138 121.1(5)
C132 C152 C155 122.1(5)
C92 C153 C118 119.7(4)
C123 C154 C116 120.6(3)
C150 C155 C152 120.5(4)
C140 C159 C139 120.2(4)
F1 B1 F3 109.9(4)
F1 B1 F2 108.8(3)
F3 B1 F2 108.7(4)
F1 B1 F4 109.4(4)
F3 B1 F4 109.4(3)
F2 B1 F4 110.6(4)
F5 B2 F7 110.1(4)
F5 B2 F6 109.3(4)
F7 B2 F6 108.8(4)
F5 B2 F8 109.8(4)
F7 B2 F8 109.5(3)
F6 B2 F8 109.4(5)
O3 C144 C121 108.3(4)

loop_
_geom_bond_atom_site_label_1
_geom_bond_atom_site_label_2
_geom_bond_distance
Cu1 N4 2.067(3)
Cu1 N3 2.110(3)
Cu1 P2 2.2453(11)
Cu1 P3 2.2872(11)
Cu2 N7 2.080(3)
Cu2 N8 2.082(3)
Cu2 P4 2.2235(11)
Cu2 P5 2.2969(11)
P5 C44 1.822(4)
P5 C12 1.823(3)
P5 C21 1.831(4)
P3 C22 1.819(4)
P3 C30 1.826(4)
P3 C10 1.826(3)
P2 C23 1.819(4)
P2 C72 1.827(4)
P2 C16 1.836(3)
P4 C25 1.814(4)
P4 C64 1.824(4)
P4 C91 1.835(3)
O1 C33 1.391(4)
O1 C54 1.401(4)
O2 C20 1.395(4)
O2 C69 1.396(4)
N1 C75 1.354(4)
N1 N2 1.375(4)
N1 C51 1.440(5)
N2 C88 1.316(4)
N3 C75 1.328(5)
N3 C88 1.363(4)
N4 C47 1.355(4)
N4 C28 1.358(4)
N5 C49 1.386(5)
N5 C46 1.400(4)
N5 C41 1.425(5)
N6 C79 1.325(4)
N6 N9 1.361(4)
N7 C24 1.331(5)
N7 C79 1.377(4)
N8 C52 1.348(5)
N8 C32 1.356(4)
N9 C24 1.357(4)
N9 C115 1.444(5)
N10 C82 1.382(5)
N10 C95 1.410(5)
N10 C81 1.429(5)
C10 C99 1.392(5)
C10 C106 1.397(6)
C12 C34 1.389(5)
C12 C126 1.397(5)
C16 C33 1.380(6)
C16 C35 1.413(5)
C17 C112 1.388(6)
C17 C30 1.401(5)
C20 C123 1.384(5)
C20 C91 1.395(5)
C21 C111 1.388(5)
C21 C69 1.404(5)
C22 C94 1.393(5)
C22 C67 1.397(5)
C23 C110 1.378(6)
C23 C96 1.396(5)
C24 C32 1.479(5)
C25 C43 1.392(5)
C25 C65 1.402(4)
C26 C54 1.371(6)
C26 C61 1.391(6)
C28 C58 1.363(5)
C29 C145 1.386(6)
C29 C64 1.399(5)
C30 C54 1.399(6)
C32 C48 1.376(5)
C33 C68 1.393(5)
C34 C90 1.392(4)
C35 C60 1.390(5)
C37 C86 1.382(6)
C37 C102 1.384(6)
C39 C51 1.376(5)
C39 C55 1.390(5)
C40 C116 1.390(5)
C40 C91 1.406(5)
C41 C56 1.389(5)
C41 C55 1.398(4)
C42 C73 1.385(5)
C42 C115 1.387(5)
C43 C125 1.386(5)
C44 C85 1.394(4)
C44 C53 1.407(5)
C46 C109 1.382(6)
C46 C107 1.409(6)
C47 C101 1.383(5)
C47 C75 1.464(5)
C48 C70 1.392(5)
C49 C128 1.402(5)
C49 C78 1.417(5)
C50 C84 1.384(6)
C50 C64 1.390(5)
C51 C87 1.398(4)
C52 C62 1.368(6)
C53 C120 1.387(6)
C56 C87 1.380(5)
C57 C101 1.393(5)
C57 C58 1.397(5)
C59 C100 1.389(6)
C59 C72 1.398(5)
C60 C83 1.375(6)
C61 C112 1.377(6)
C62 C70 1.382(5)
C63 C96 1.382(5)
C63 C130 1.382(6)
C65 C122 1.389(6)
C66 C131 1.381(6)
C66 C111 1.394(6)
C67 C136 1.368(6)
C68 C83 1.393(5)
C69 C74 1.370(6)
C71 C117 1.380(5)
C71 C134 1.384(6)
C72 C86 1.401(5)
C73 C81 1.367(6)
C74 C131 1.390(6)
C76 C94 1.381(6)
C76 C113 1.391(5)
C77 C85 1.383(5)
C77 C105 1.384(6)
C78 C141 1.392(6)
C78 C107 1.451(6)
C79 C117 1.466(6)
C80 C128 1.380(6)
C80 C147 1.407(6)
C81 C108 1.404(5)
C82 C135 1.384(6)
C82 C133 1.420(5)
C84 C143 1.393(6)
C88 C103 1.475(6)
C89 C149 1.393(6)
C89 C99 1.393(5)
C90 C114 1.379(6)
C92 C153 1.382(6)
C92 C129 1.384(6)
C93 C122 1.382(6)
C93 C125 1.389(5)
C95 C132 1.381(6)
C95 C124 1.413(6)
C97 C126 1.385(5)
C97 C114 1.387(6)
C98 C115 1.374(6)
C98 C108 1.382(5)
C100 C102 1.385(6)
C103 C129 1.385(5)
C103 C119 1.400(5)
C104 C137 1.367(6)
C104 C107 1.396(5)
C105 C120 1.388(5)
C106 C148 1.393(5)
C109 C142 1.396(5)
C110 C127 1.394(5)
C113 C136 1.380(5)
C116 C154 1.390(6)
C117 C140 1.397(4)
C118 C119 1.371(6)
C118 C153 1.387(6)
C123 C154 1.390(5)
C124 C150 1.403(5)
C124 C133 1.441(6)
C127 C130 1.387(6)
C132 C152 1.382(5)
C133 C146 1.383(6)
C134 C139 1.379(5)
C135 C151 1.391(6)
C137 C142 1.393(6)
C138 C146 1.365(7)
C138 C151 1.402(6)
C139 C159 1.395(6)
C140 C159 1.380(6)
C141 C147 1.376(6)
C143 C145 1.388(6)
C148 C149 1.382(6)
C150 C155 1.358(7)
C152 C155 1.401(7)
B1 F1 1.377(5)
B1 F3 1.383(5)
B1 F2 1.384(5)
B1 F4 1.388(6)
B2 F5 1.370(6)
B2 F7 1.388(5)
B2 F6 1.398(6)
B2 F8 1.399(6)
O3 C144 1.399(6)
C144 C121 1.486(6)
